data_7705275
loop_
_publ_author_name
'Zhao, Huanke'
'Gong, Pifu'
'Zhang, Xinyuan'
'Lin, Zheshuai'
'Hu, Zhanggui'
'Wu, Yicheng'

_publ_section_title
;
 Selenite bromide nonlinear optical materials
 Pb<sub>2</sub>GaF<sub>2</sub>(SeO<sub>3</sub>)<sub>2</sub>Br and
 Pb<sub>2</sub>NbO<sub>2</sub>(SeO<sub>3</sub>)<sub>2</sub>Br: synthesis
 and characterization.
;
_journal_issue 40
_journal_name_full 'Dalton transactions (Cambridge, England : 2003)'
_journal_page_first 14046
_journal_page_last 14051
_journal_paper_doi 10.1039/d0dt02514c
_journal_volume 49
_journal_year 2020
_chemical_formula_moiety 'Br F2 Ga O6 Pb2 Se2'
_chemical_formula_sum 'Br F2 Ga O6 Pb2 Se2'
_chemical_formula_weight 855.93
_space_group_crystal_system monoclinic
_space_group_IT_number 4
_space_group_name_Hall 'P 2yb'
_space_group_name_H-M_alt 'P 1 21 1'
_atom_sites_solution_primary dual
_audit_creation_date 2019-05-29
_audit_creation_method
;
Olex2 1.2
(compiled 2017.08.10 svn.r3458 for OlexSys, GUI svn.r5381)
;
_audit_update_record
;
2020-06-29 deposited with the CCDC.	2020-08-25 downloaded from the CCDC.
;
_cell_angle_alpha 90
_cell_angle_beta 111.049(8)
_cell_angle_gamma 90
_cell_formula_units_Z 2
_cell_length_a 8.3926(6)
_cell_length_b 5.4095(3)
_cell_length_c 10.6751(8)
_cell_measurement_reflns_used 3880
_cell_measurement_temperature 288(11)
_cell_measurement_theta_max 29.3940
_cell_measurement_theta_min 3.9890
_cell_volume 452.31(6)
_computing_molecular_graphics 'Olex2 (Dolomanov et al., 2009)'
_computing_publication_material 'Olex2 (Dolomanov et al., 2009)'
_computing_structure_refinement 'ShelXL (Sheldrick, 2015)'
_computing_structure_solution 'ShelXT (Sheldrick, 2015)'
_diffrn_ambient_temperature 288(11)
_diffrn_measured_fraction_theta_full 0.997
_diffrn_measured_fraction_theta_max 0.997
_diffrn_measurement_device_type 'multiwire proportional'
_diffrn_measurement_method 'phi and omega scans'
_diffrn_radiation_monochromator graphite
_diffrn_radiation_type MoK\a
_diffrn_radiation_wavelength 0.71073
_diffrn_reflns_av_R_equivalents 0.0367
_diffrn_reflns_av_unetI/netI 0.0402
_diffrn_reflns_Laue_measured_fraction_full 0.997
_diffrn_reflns_Laue_measured_fraction_max 0.997
_diffrn_reflns_limit_h_max 9
_diffrn_reflns_limit_h_min -9
_diffrn_reflns_limit_k_max 6
_diffrn_reflns_limit_k_min -6
_diffrn_reflns_limit_l_max 12
_diffrn_reflns_limit_l_min -11
_diffrn_reflns_number 4850
_diffrn_reflns_point_group_measured_fraction_full 0.998
_diffrn_reflns_point_group_measured_fraction_max 0.998
_diffrn_reflns_theta_full 25.026
_diffrn_reflns_theta_max 25.026
_diffrn_reflns_theta_min 3.844
_exptl_absorpt_coefficient_mu 52.583
_exptl_absorpt_correction_type none
_exptl_crystal_density_diffrn 6.285
_exptl_crystal_description prism
_exptl_crystal_F_000 728
_refine_diff_density_max 1.899
_refine_diff_density_min -1.980
_refine_diff_density_rms 0.342
_refine_ls_abs_structure_details
;
 Refined as an inversion twin.
;
_refine_ls_abs_structure_Flack 0.121(17)
_refine_ls_extinction_coef 0.0076(5)
_refine_ls_extinction_expression Fc^*^=kFc[1+0.001xFc^2^\l^3^/sin(2\q)]^-1/4^
_refine_ls_extinction_method 'SHELXL-2016/4 (Sheldrick 2016)'
_refine_ls_goodness_of_fit_ref 1.062
_refine_ls_hydrogen_treatment undef
_refine_ls_matrix_type full
_refine_ls_number_parameters 129
_refine_ls_number_reflns 1580
_refine_ls_number_restraints 1
_refine_ls_restrained_S_all 1.061
_refine_ls_R_factor_all 0.0272
_refine_ls_R_factor_gt 0.0234
_refine_ls_shift/su_max 0.000
_refine_ls_shift/su_mean 0.000
_refine_ls_structure_factor_coef Fsqd
_refine_ls_weighting_details 'w=1/[\s^2^(Fo^2^)+(0.0385P)^2^] where P=(Fo^2^+2Fc^2^)/3'
_refine_ls_weighting_scheme calc
_refine_ls_wR_factor_gt 0.0604
_refine_ls_wR_factor_ref 0.0611
_reflns_Friedel_coverage 0.797
_reflns_Friedel_fraction_full 1.000
_reflns_Friedel_fraction_max 1.000
_reflns_number_gt 1533
_reflns_number_total 1580
_reflns_threshold_expression 'I > 2\s(I)'
_cod_data_source_file d0dt02514c2.cif
_cod_data_source_block BrF2GaO6Pb2Se2
_cod_depositor_comments 'Adding full bibliography for 7705275--7705276.cif.'
_cod_database_code 7705275
_shelx_shelxl_version_number 2016/4
_shelx_space_group_comment
;
The symmetry employed for this shelxl refinement is uniquely defined
by the following loop, which should always be used as a source of
symmetry information in preference to the above space-group names.
They are only intended as comments.
;
_olex2_refinement_description
;
1. Twinned data refinement
 Scales: 0.879(17)
 0.121(17)
;
_olex2_submission_special_instructions 'No special instructions were received'

loop_
_space_group_symop_operation_xyz
'x, y, z'
'-x, y+1/2, -z'

loop_
_atom_site_label
_atom_site_type_symbol
_atom_site_fract_x
_atom_site_fract_y
_atom_site_fract_z
_atom_site_U_iso_or_equiv
_atom_site_adp_type
_atom_site_occupancy
_atom_site_site_symmetry_order
_atom_site_calc_flag
_atom_site_refinement_flags_posn
_atom_site_refinement_flags_adp
_atom_site_refinement_flags_occupancy
_atom_site_disorder_assembly
_atom_site_disorder_group
Pb1 Pb 0.80142(7) -0.23857(9) 1.00920(6) 0.0143(2) Uani 1 1 d . . . . .
Pb2 Pb 0.67587(7) 0.31092(14) 0.68419(7) 0.0181(2) Uani 1 1 d . . . . .
Se2 Se 0.99112(17) -0.2395(3) 0.77251(15) 0.0094(3) Uani 1 1 d . . . . .
Se1 Se 0.37749(17) 0.7653(3) 0.69363(15) 0.0086(3) Uani 1 1 d . . . . .
Br1 Br 0.6152(2) 0.2473(3) 0.95178(18) 0.0181(4) Uani 1 1 d . . . . .
Ga1 Ga 0.17866(18) 1.2630(3) 0.55181(16) 0.0073(4) Uani 1 1 d . . . . .
O1 O 0.9410(17) -0.466(2) 0.8640(16) 0.015(3) Uani 1 1 d . . . . .
F2 F 0.1718(12) 1.304(2) 0.7206(10) 0.021(2) Uani 1 1 d . . . . .
O2 O 0.9247(16) 0.010(2) 0.8366(14) 0.017(3) Uani 1 1 d . . . . .
O6 O 0.3740(16) 1.032(2) 0.6036(14) 0.012(3) Uani 1 1 d . . . . .
O4 O 0.5881(13) 0.720(2) 0.7640(13) 0.015(3) Uani 1 1 d . . . . .
F1 F -0.0227(12) 1.4742(17) 0.4723(11) 0.016(2) Uani 1 1 d . . . . .
O5 O 0.3331(16) 0.549(2) 0.5681(14) 0.013(3) Uani 1 1 d . . . . .
O3 O 0.8229(14) -0.295(2) 0.6252(12) 0.016(3) Uani 1 1 d . . . . .

loop_
_atom_site_aniso_label
_atom_site_aniso_U_11
_atom_site_aniso_U_22
_atom_site_aniso_U_33
_atom_site_aniso_U_23
_atom_site_aniso_U_13
_atom_site_aniso_U_12
Pb1 0.0163(3) 0.0113(3) 0.0149(4) -0.0009(3) 0.0052(2) 0.0002(3)
Pb2 0.0170(3) 0.0198(4) 0.0177(4) -0.0035(3) 0.0064(3) -0.0020(3)
Se2 0.0096(7) 0.0109(7) 0.0078(8) 0.0004(8) 0.0032(6) -0.0006(6)
Se1 0.0087(6) 0.0073(7) 0.0101(8) 0.0005(7) 0.0039(6) 0.0005(6)
Br1 0.0229(8) 0.0119(8) 0.0219(9) 0.0014(8) 0.0111(7) 0.0011(7)
Ga1 0.0085(7) 0.0063(8) 0.0071(8) -0.0008(8) 0.0029(6) 0.0001(7)
O1 0.022(8) 0.015(6) 0.008(7) 0.005(5) 0.007(6) -0.002(5)
F2 0.028(5) 0.027(6) 0.012(5) -0.004(5) 0.011(4) -0.003(5)
O2 0.016(7) 0.014(7) 0.018(9) -0.001(5) 0.003(6) 0.001(5)
O6 0.010(6) 0.008(5) 0.017(8) 0.004(5) 0.003(5) 0.001(5)
O4 0.005(5) 0.014(6) 0.021(7) 0.002(5) -0.002(4) 0.004(4)
F1 0.009(5) 0.015(5) 0.018(7) -0.003(4) -0.002(5) 0.005(4)
O5 0.020(7) 0.013(6) 0.009(7) -0.003(5) 0.009(6) -0.004(5)
O3 0.015(6) 0.024(7) 0.008(6) 0.001(5) 0.003(5) -0.008(5)

loop_
_atom_type_symbol
_atom_type_description
_atom_type_scat_dispersion_real
_atom_type_scat_dispersion_imag
_atom_type_scat_source
Br Br -0.2901 2.4595 'International Tables Vol C Tables 4.2.6.8 and 6.1.1.4'
F F 0.0171 0.0103 'International Tables Vol C Tables 4.2.6.8 and 6.1.1.4'
Ga Ga 0.2307 1.6083 'International Tables Vol C Tables 4.2.6.8 and 6.1.1.4'
O O 0.0106 0.0060 'International Tables Vol C Tables 4.2.6.8 and 6.1.1.4'
Pb Pb -3.3944 10.1111 'International Tables Vol C Tables 4.2.6.8 and 6.1.1.4'
Se Se -0.0929 2.2259 'International Tables Vol C Tables 4.2.6.8 and 6.1.1.4'

loop_
_geom_angle_atom_site_label_1
_geom_angle_atom_site_label_2
_geom_angle_atom_site_label_3
_geom_angle
_geom_angle_site_symmetry_1
_geom_angle_site_symmetry_3
_geom_angle_publ_flag
Br1 Pb1 Br1 123.27(6) . 1_545 ?
O1 Pb1 Br1 151.4(3) 2_757 1_545 ?
O1 Pb1 Br1 76.2(3) . 1_545 ?
O1 Pb1 Br1 127.8(3) . . ?
O1 Pb1 Br1 83.3(3) 2_757 . ?
O1 Pb1 O1 96.5(3) 2_757 . ?
O1 Pb1 O2 69.5(4) . 2_747 ?
O1 Pb1 O2 65.9(4) 2_757 2_747 ?
O1 Pb1 O4 136.6(4) 2_757 1_545 ?
O1 Pb1 O4 69.5(4) . 1_545 ?
O2 Pb1 Br1 85.8(3) 2_747 1_545 ?
O2 Pb1 Br1 147.2(3) 2_747 . ?
O4 Pb1 Br1 67.2(3) 1_545 1_545 ?
O4 Pb1 Br1 75.5(2) 1_545 . ?
O4 Pb1 O2 135.0(4) 1_545 2_747 ?
O1 Pb2 Br1 75.9(3) 1_565 . ?
O1 Pb2 O2 64.5(4) 1_565 . ?
O2 Pb2 Br1 74.0(3) . . ?
O4 Pb2 Br1 68.2(3) . . ?
O4 Pb2 O1 68.5(4) . 1_565 ?
O4 Pb2 O2 125.0(4) . . ?
O4 Pb2 O3 66.4(4) . 1_565 ?
O3 Pb2 Br1 123.6(3) 1_565 . ?
O3 Pb2 O1 57.6(4) 1_565 1_565 ?
O3 Pb2 O2 107.7(4) 1_565 . ?
O1 Se2 O3 96.2(6) . . ?
O2 Se2 O1 99.0(6) . . ?
O2 Se2 O3 103.1(6) . . ?
O4 Se1 O6 100.1(6) . . ?
O4 Se1 O5 98.6(6) . . ?
O5 Se1 O6 100.4(6) . . ?
Pb1 Br1 Pb1 123.27(6) . 1_565 ?
Pb1 Br1 Pb2 92.27(5) . . ?
Pb2 Br1 Pb1 81.17(4) . 1_565 ?
F2 Ga1 O6 96.7(5) . . ?
F2 Ga1 F1 91.7(5) . . ?
F2 Ga1 F1 88.3(5) . 2_546 ?
F2 Ga1 O5 94.0(5) . 1_565 ?
F2 Ga1 O3 176.7(5) . 2_666 ?
O6 Ga1 F1 89.0(5) . 2_546 ?
O6 Ga1 O5 91.0(5) . 1_565 ?
F1 Ga1 O6 171.2(5) . . ?
F1 Ga1 F1 88.68(12) . 2_546 ?
F1 Ga1 O5 91.0(5) . 1_565 ?
O5 Ga1 F1 177.7(5) 1_565 2_546 ?
O3 Ga1 O6 83.3(5) 2_666 . ?
O3 Ga1 F1 88.4(5) 2_666 2_546 ?
O3 Ga1 F1 88.2(5) 2_666 . ?
O3 Ga1 O5 89.3(6) 2_666 1_565 ?
Pb1 O1 Pb1 116.0(6) 2_747 . ?
Pb1 O1 Pb2 102.1(5) . 1_545 ?
Pb1 O1 Pb2 116.7(5) 2_747 1_545 ?
Se2 O1 Pb1 112.3(6) . 2_747 ?
Se2 O1 Pb1 105.1(6) . . ?
Se2 O1 Pb2 103.1(7) . 1_545 ?
Pb1 O2 Pb2 112.0(5) 2_757 . ?
Se2 O2 Pb1 108.6(6) . 2_757 ?
Se2 O2 Pb2 122.3(7) . . ?
Se1 O6 Ga1 122.0(7) . . ?
Pb2 O4 Pb1 103.4(4) . 1_565 ?
Se1 O4 Pb1 132.5(7) . 1_565 ?
Se1 O4 Pb2 111.0(5) . . ?
Ga1 F1 Ga1 159.2(5) . 2_556 ?
Se1 O5 Ga1 123.5(7) . 1_545 ?
Se2 O3 Pb2 102.9(5) . 1_545 ?
Se2 O3 Ga1 125.9(6) . 2_636 ?
Ga1 O3 Pb2 122.0(6) 2_636 1_545 ?

loop_
_geom_bond_atom_site_label_1
_geom_bond_atom_site_label_2
_geom_bond_distance
_geom_bond_site_symmetry_2
_geom_bond_publ_flag
Pb1 Br1 3.1407(18) 1_545 ?
Pb1 Br1 3.0065(18) . ?
Pb1 O1 2.567(15) . ?
Pb1 O1 2.565(13) 2_757 ?
Pb1 O2 2.669(13) 2_747 ?
Pb1 O4 2.596(12) 1_545 ?
Pb2 Br1 3.095(2) . ?
Pb2 O1 2.650(14) 1_565 ?
Pb2 O2 2.686(13) . ?
Pb2 O4 2.573(11) . ?
Pb2 O3 2.649(12) 1_565 ?
Se2 O1 1.711(14) . ?
Se2 O2 1.696(13) . ?
Se2 O3 1.721(12) . ?
Se1 O6 1.730(12) . ?
Se1 O4 1.672(10) . ?
Se1 O5 1.717(13) . ?
Br1 Pb1 3.1407(18) 1_565 ?
Ga1 F2 1.837(10) . ?
Ga1 O6 1.974(12) . ?
Ga1 F1 1.995(9) 2_546 ?
Ga1 F1 1.962(9) . ?
Ga1 O5 1.985(12) 1_565 ?
Ga1 O3 1.911(13) 2_666 ?
O1 Pb1 2.565(13) 2_747 ?
O1 Pb2 2.650(14) 1_545 ?
O2 Pb1 2.669(13) 2_757 ?
O4 Pb1 2.596(12) 1_565 ?
F1 Ga1 1.995(9) 2_556 ?
O5 Ga1 1.985(12) 1_545 ?
O3 Pb2 2.649(12) 1_545 ?
O3 Ga1 1.911(13) 2_636 ?

loop_
_twin_individual_id
_twin_individual_mass_fraction_refined
1 0.879(17)
2 0.121(17)
